data_8105290
loop_
_publ_author_name
'Du, Chao-Jun'
'Wang, Zong-Dong'
'Wang, Xiao-Ke'
'Zeng, Yan'

_publ_section_title
;
 The crystal structure of 4-(4-chlorophenyl)cyclohexane-1-carboxylic acid,
 C13H15ClO2
;
_journal_issue 4
_journal_name_full 'Zeitschrift f\"ur Kristallographie - New Crystal Structures'
_journal_page_first 797
_journal_page_last 799
_journal_paper_doi 10.1515/ncrs-2020-0013
_journal_volume 235
_journal_year 2020
_chemical_formula_moiety 'C13 H15 Cl O2'
_chemical_formula_sum 'C13 H15 Cl O2'
_chemical_formula_weight 238.70
_space_group_crystal_system monoclinic
_space_group_IT_number 14
_space_group_name_Hall '-P 2yn'
_space_group_name_H-M_alt 'P 1 21/n 1'
_atom_sites_solution_hydrogens mixed
_atom_sites_solution_primary iterative
_cell_angle_alpha 90
_cell_angle_beta 112.619(2)
_cell_angle_gamma 90
_cell_formula_units_Z 8
_cell_length_a 14.4696(7)
_cell_length_b 9.5385(4)
_cell_length_c 18.7042(11)
_cell_measurement_reflns_used 9944
_cell_measurement_temperature 150(2)
_cell_measurement_theta_max 26.33
_cell_measurement_theta_min 2.62
_cell_volume 2383.0(2)
_computing_cell_refinement 'SAINT v8.37A (Bruker, 2015) [1]'
_computing_data_reduction 'SAINT v8.37A (Bruker, 2015) [1]'
_computing_molecular_graphics 'Olex2 (Dolomanov et al., 2009) [3]'
_computing_publication_material 'Olex2 (Dolomanov et al., 2009) [3]'
_computing_structure_refinement 'ShelXL (Sheldrick, 2015) [2]'
_computing_structure_solution 'olex2.solve (Bourhis et al., 2015) [4]'
_diffrn_ambient_temperature 150.15
_diffrn_measured_fraction_theta_full 0.995
_diffrn_measured_fraction_theta_max 0.994
_diffrn_measurement_device 'Bruker APEX-II diffractometer'
_diffrn_measurement_device_type 'Bruker APEX-II CCD'
_diffrn_measurement_method '\f and \w scans'
_diffrn_radiation_type MoK\a
_diffrn_radiation_wavelength 0.71073
_diffrn_reflns_av_R_equivalents 0.0533
_diffrn_reflns_av_unetI/netI 0.0313
_diffrn_reflns_Laue_measured_fraction_full 0.995
_diffrn_reflns_Laue_measured_fraction_max 0.994
_diffrn_reflns_limit_h_max 18
_diffrn_reflns_limit_h_min -18
_diffrn_reflns_limit_k_max 11
_diffrn_reflns_limit_k_min -10
_diffrn_reflns_limit_l_max 23
_diffrn_reflns_limit_l_min -23
_diffrn_reflns_number 32366
_diffrn_reflns_point_group_measured_fraction_full 0.995
_diffrn_reflns_point_group_measured_fraction_max 0.994
_diffrn_reflns_theta_full 25.242
_diffrn_reflns_theta_max 26.401
_diffrn_reflns_theta_min 2.258
_diffrn_standards_number 0
_exptl_absorpt_coefficient_mu 0.303
_exptl_absorpt_correction_T_max 0.7454
_exptl_absorpt_correction_T_min 0.7097
_exptl_absorpt_correction_type multi-scan
_exptl_absorpt_process_details
;
SADABS-2016/2 (Bruker,2016/2) was used for absorption correction.
wR2(int) was 0.0744 before and 0.0580 after correction.
The Ratio of minimum to maximum transmission is 0.9521.
The \l/2 correction factor is Not present.
;
_exptl_crystal_colour colorless
_exptl_crystal_density_diffrn 1.331
_exptl_crystal_density_method 'not measured'
_exptl_crystal_description block
_exptl_crystal_F_000 1008
_exptl_crystal_size_max 0.25
_exptl_crystal_size_mid 0.15
_exptl_crystal_size_min 0.1
_refine_diff_density_max 0.296
_refine_diff_density_min -0.288
_refine_diff_density_rms 0.048
_refine_ls_extinction_coef .
_refine_ls_extinction_method none
_refine_ls_goodness_of_fit_ref 1.039
_refine_ls_hydrogen_treatment mixed
_refine_ls_matrix_type full
_refine_ls_number_parameters 297
_refine_ls_number_reflns 4858
_refine_ls_number_restraints 0
_refine_ls_restrained_S_all 1.039
_refine_ls_R_factor_all 0.0646
_refine_ls_R_factor_gt 0.0414
_refine_ls_shift/su_max 0.000
_refine_ls_shift/su_mean 0.000
_refine_ls_structure_factor_coef Fsqd
_refine_ls_weighting_details 'w=1/[\s^2^(Fo^2^)+(0.0445P)^2^+1.3312P] where P=(Fo^2^+2Fc^2^)/3'
_refine_ls_weighting_scheme calc
_refine_ls_wR_factor_gt 0.0970
_refine_ls_wR_factor_ref 0.1090
_reflns_Friedel_coverage 0.000
_reflns_Friedel_fraction_full .
_reflns_Friedel_fraction_max .
_reflns_number_gt 3550
_reflns_number_total 4858
_reflns_threshold_expression 'I > 2\s(I)'
_cod_data_source_file suppl_ncrs-2020-0013_suppl.cif
_cod_data_source_block 1
_cod_original_sg_symbol_H-M 'P 21/n'
_cod_database_code 8105290
_shelx_space_group_comment
;
The symmetry employed for this shelxl refinement is uniquely defined
by the following loop, which should always be used as a source of
symmetry information in preference to the above space-group names.
They are only intended as comments.
;
_shelx_estimated_absorpt_t_max 0.970
_shelx_estimated_absorpt_t_min 0.928
_olex2_refinement_description
;
1. Fixed Uiso
 At 1.2 times of:
  All C(H) groups, All C(H,H) groups
2.a Ternary CH refined with riding coordinates:
 C2(H2), C5(H5), C15(H15), C18(H18)
2.b Secondary CH2 refined with riding coordinates:
 C3(H3A,H3B), C4(H4A,H4B), C6(H6A,H6B), C7(H7A,H7B), C16(H16A,H16B), C17(H17A,
 H17B), C19(H19A,H19B), C20(H20A,H20B)
2.c Aromatic/amide H refined with riding coordinates:
 C9(H9), C10(H10), C12(H12), C13(H13), C22(H22), C23(H23), C25(H25), C26(H26)
;

loop_
_space_group_symop_operation_xyz
'x, y, z'
'-x+1/2, y+1/2, -z+1/2'
'-x, -y, -z'
'x-1/2, -y-1/2, z-1/2'

loop_
_atom_site_label
_atom_site_type_symbol
_atom_site_fract_x
_atom_site_fract_y
_atom_site_fract_z
_atom_site_U_iso_or_equiv
_atom_site_adp_type
_atom_site_occupancy
_atom_site_site_symmetry_order
_atom_site_calc_flag
_atom_site_refinement_flags_posn
_atom_site_refinement_flags_adp
_atom_site_refinement_flags_occupancy
_atom_site_disorder_assembly
_atom_site_disorder_group
C1 C 0.46667(13) 0.32592(19) 0.60064(11) 0.0271(4) Uani 1 1 d . . . . .
C2 C 0.36168(13) 0.3092(2) 0.54110(11) 0.0270(4) Uani 1 1 d . . . . .
H2 H 0.360699 0.226519 0.507961 0.032 Uiso 1 1 calc R . . . .
C3 C 0.33404(15) 0.4400(2) 0.48926(12) 0.0369(5) Uani 1 1 d . . . . .
H3A H 0.339503 0.524152 0.521612 0.044 Uiso 1 1 calc R . . . .
H3B H 0.381685 0.450708 0.463263 0.044 Uiso 1 1 calc R . . . .
C4 C 0.22744(14) 0.4291(2) 0.42815(11) 0.0356(5) Uani 1 1 d . . . . .
H4A H 0.224037 0.351055 0.392308 0.043 Uiso 1 1 calc R . . . .
H4B H 0.210311 0.516826 0.397581 0.043 Uiso 1 1 calc R . . . .
C5 C 0.15106(13) 0.40370(19) 0.46515(11) 0.0269(4) Uani 1 1 d . . . . .
H5 H 0.155691 0.484692 0.500313 0.032 Uiso 1 1 calc R . . . .
C6 C 0.17985(13) 0.2720(2) 0.51536(11) 0.0290(4) Uani 1 1 d . . . . .
H6A H 0.176114 0.189572 0.482185 0.035 Uiso 1 1 calc R . . . .
H6B H 0.131634 0.257527 0.540530 0.035 Uiso 1 1 calc R . . . .
C7 C 0.28581(13) 0.2837(2) 0.57758(11) 0.0313(4) Uani 1 1 d . . . . .
H7A H 0.288406 0.361829 0.613119 0.038 Uiso 1 1 calc R . . . .
H7B H 0.302924 0.196038 0.608278 0.038 Uiso 1 1 calc R . . . .
C8 C 0.04537(13) 0.40065(19) 0.40497(10) 0.0251(4) Uani 1 1 d . . . . .
C9 C -0.01749(14) 0.5152(2) 0.39584(11) 0.0321(5) Uani 1 1 d . . . . .
H9 H 0.007062 0.595282 0.427758 0.038 Uiso 1 1 calc R . . . .
C10 C -0.11520(14) 0.5160(2) 0.34136(11) 0.0339(5) Uani 1 1 d . . . . .
H10 H -0.156693 0.595827 0.335660 0.041 Uiso 1 1 calc R . . . .
C11 C -0.15101(13) 0.3993(2) 0.29577(10) 0.0274(4) Uani 1 1 d . . . . .
C12 C -0.09056(14) 0.2846(2) 0.30130(11) 0.0294(4) Uani 1 1 d . . . . .
H12 H -0.115340 0.205688 0.268465 0.035 Uiso 1 1 calc R . . . .
C13 C 0.00756(14) 0.2865(2) 0.35598(11) 0.0290(4) Uani 1 1 d . . . . .
H13 H 0.049641 0.207979 0.359890 0.035 Uiso 1 1 calc R . . . .
C14 C 0.76258(14) 0.8498(2) 0.74946(11) 0.0285(4) Uani 1 1 d . . . . .
C15 C 0.65660(14) 0.8546(2) 0.69085(11) 0.0298(4) Uani 1 1 d . . . . .
H15 H 0.658294 0.869561 0.638450 0.036 Uiso 1 1 calc R . . . .
C16 C 0.60240(15) 0.7184(2) 0.68970(13) 0.0417(6) Uani 1 1 d . . . . .
H16A H 0.601022 0.701209 0.741480 0.050 Uiso 1 1 calc R . . . .
H16B H 0.638919 0.639940 0.677719 0.050 Uiso 1 1 calc R . . . .
C17 C 0.49465(16) 0.7233(2) 0.62884(13) 0.0430(6) Uani 1 1 d . . . . .
H17A H 0.496615 0.728924 0.576592 0.052 Uiso 1 1 calc R . . . .
H17B H 0.459852 0.635356 0.631621 0.052 Uiso 1 1 calc R . . . .
C18 C 0.43559(14) 0.8471(2) 0.64015(11) 0.0313(4) Uani 1 1 d . . . . .
H18 H 0.426949 0.832554 0.690164 0.038 Uiso 1 1 calc R . . . .
C19 C 0.49281(14) 0.9834(2) 0.64682(13) 0.0400(5) Uani 1 1 d . . . . .
H19A H 0.456383 1.060209 0.660317 0.048 Uiso 1 1 calc R . . . .
H19B H 0.495456 1.005874 0.595965 0.048 Uiso 1 1 calc R . . . .
C20 C 0.59961(15) 0.9761(2) 0.70797(14) 0.0414(6) Uani 1 1 d . . . . .
H20A H 0.634831 1.065223 0.708272 0.050 Uiso 1 1 calc R . . . .
H20B H 0.597458 0.963259 0.759827 0.050 Uiso 1 1 calc R . . . .
C21 C 0.33156(14) 0.85609(19) 0.57613(11) 0.0277(4) Uani 1 1 d . . . . .
C22 C 0.24625(15) 0.8430(2) 0.59257(12) 0.0370(5) Uani 1 1 d . . . . .
H22 H 0.253102 0.826309 0.644442 0.044 Uiso 1 1 calc R . . . .
C23 C 0.15104(15) 0.8537(2) 0.53482(13) 0.0405(5) Uani 1 1 d . . . . .
H23 H 0.093473 0.844932 0.547178 0.049 Uiso 1 1 calc R . . . .
C24 C 0.14089(14) 0.8771(2) 0.45974(12) 0.0311(4) Uani 1 1 d . . . . .
C25 C 0.22375(15) 0.8890(2) 0.44093(12) 0.0351(5) Uani 1 1 d . . . . .
H25 H 0.216150 0.903759 0.388739 0.042 Uiso 1 1 calc R . . . .
C26 C 0.31826(15) 0.8790(2) 0.49909(12) 0.0347(5) Uani 1 1 d . . . . .
H26 H 0.375424 0.887880 0.486225 0.042 Uiso 1 1 calc R . . . .
Cl1 Cl -0.27574(3) 0.39643(6) 0.23058(3) 0.04083(16) Uani 1 1 d . . . . .
Cl2 Cl 0.02171(4) 0.89427(6) 0.38669(4) 0.04856(18) Uani 1 1 d . . . . .
H1 H 0.599(2) 0.314(3) 0.6135(18) 0.086(10) Uiso 1 1 d . . . . .
H3 H 0.892(2) 0.875(3) 0.7604(18) 0.081(10) Uiso 1 1 d . . . . .
O1 O 0.53649(10) 0.30102(18) 0.57425(8) 0.0404(4) Uani 1 1 d . . . . .
O2 O 0.48521(10) 0.36194(14) 0.66807(8) 0.0339(3) Uani 1 1 d . . . . .
O3 O 0.83116(11) 0.87893(16) 0.72272(8) 0.0383(4) Uani 1 1 d . . . . .
O4 O 0.78200(10) 0.82055(18) 0.81785(8) 0.0427(4) Uani 1 1 d . . . . .

loop_
_atom_site_aniso_label
_atom_site_aniso_U_11
_atom_site_aniso_U_22
_atom_site_aniso_U_33
_atom_site_aniso_U_23
_atom_site_aniso_U_13
_atom_site_aniso_U_12
C1 0.0221(9) 0.0266(10) 0.0279(10) 0.0043(8) 0.0047(8) -0.0010(7)
C2 0.0198(9) 0.0303(10) 0.0268(10) 0.0002(8) 0.0044(8) -0.0020(7)
C3 0.0254(10) 0.0456(12) 0.0308(11) 0.0103(9) 0.0008(8) -0.0109(9)
C4 0.0261(10) 0.0423(12) 0.0291(11) 0.0093(9) 0.0005(8) -0.0081(9)
C5 0.0208(9) 0.0257(9) 0.0259(9) -0.0023(8) -0.0004(7) -0.0006(7)
C6 0.0201(9) 0.0319(10) 0.0320(10) 0.0066(8) 0.0065(8) 0.0000(7)
C7 0.0205(9) 0.0392(11) 0.0307(10) 0.0097(8) 0.0061(8) 0.0010(8)
C8 0.0232(9) 0.0236(9) 0.0256(9) 0.0014(7) 0.0061(7) -0.0019(7)
C9 0.0308(10) 0.0256(10) 0.0320(10) -0.0037(8) 0.0035(8) 0.0035(8)
C10 0.0285(10) 0.0327(11) 0.0339(11) 0.0002(9) 0.0045(9) 0.0075(8)
C11 0.0192(9) 0.0370(11) 0.0232(9) 0.0046(8) 0.0051(7) 0.0011(8)
C12 0.0275(10) 0.0305(10) 0.0269(10) -0.0033(8) 0.0068(8) -0.0032(8)
C13 0.0250(10) 0.0272(10) 0.0320(10) -0.0005(8) 0.0079(8) 0.0052(8)
C14 0.0238(10) 0.0311(10) 0.0256(10) -0.0030(8) 0.0041(8) 0.0058(8)
C15 0.0231(10) 0.0405(11) 0.0214(9) 0.0010(8) 0.0035(8) 0.0055(8)
C16 0.0355(12) 0.0271(11) 0.0429(13) -0.0018(9) -0.0067(10) 0.0050(9)
C17 0.0362(12) 0.0267(11) 0.0444(13) -0.0032(9) -0.0086(10) 0.0009(9)
C18 0.0257(10) 0.0395(11) 0.0244(10) -0.0004(8) 0.0046(8) -0.0025(8)
C19 0.0260(10) 0.0300(11) 0.0476(13) -0.0039(9) -0.0041(9) 0.0054(8)
C20 0.0277(11) 0.0295(11) 0.0505(14) -0.0078(10) -0.0031(10) 0.0028(8)
C21 0.0216(9) 0.0290(10) 0.0281(10) -0.0021(8) 0.0046(8) -0.0023(7)
C22 0.0294(11) 0.0489(13) 0.0311(11) 0.0040(9) 0.0096(9) -0.0053(9)
C23 0.0252(10) 0.0482(13) 0.0480(13) 0.0048(10) 0.0138(10) -0.0052(9)
C24 0.0200(9) 0.0260(10) 0.0375(11) 0.0000(8) 0.0004(8) -0.0027(7)
C25 0.0297(11) 0.0434(12) 0.0258(10) 0.0003(9) 0.0037(8) 0.0007(9)
C26 0.0243(10) 0.0483(13) 0.0307(11) -0.0008(9) 0.0098(8) 0.0006(9)
Cl1 0.0210(2) 0.0550(3) 0.0358(3) 0.0018(2) -0.0010(2) 0.0026(2)
Cl2 0.0234(3) 0.0429(3) 0.0591(4) 0.0094(3) -0.0065(2) -0.0023(2)
O1 0.0197(7) 0.0684(11) 0.0289(8) -0.0016(7) 0.0048(6) -0.0043(7)
O2 0.0263(7) 0.0410(8) 0.0281(7) -0.0030(6) 0.0036(6) -0.0008(6)
O3 0.0249(8) 0.0539(9) 0.0303(8) 0.0051(7) 0.0042(6) -0.0008(7)
O4 0.0239(7) 0.0740(11) 0.0255(8) 0.0057(7) 0.0042(6) 0.0070(7)

loop_
_atom_type_symbol
_atom_type_description
_atom_type_scat_dispersion_real
_atom_type_scat_dispersion_imag
_atom_type_scat_source
C C 0.0033 0.0016 'International Tables Vol C Tables 4.2.6.8 and 6.1.1.4'
H H 0.0000 0.0000 'International Tables Vol C Tables 4.2.6.8 and 6.1.1.4'
Cl Cl 0.1484 0.1585 'International Tables Vol C Tables 4.2.6.8 and 6.1.1.4'
O O 0.0106 0.0060 'International Tables Vol C Tables 4.2.6.8 and 6.1.1.4'

loop_
_geom_angle_atom_site_label_1
_geom_angle_atom_site_label_2
_geom_angle_atom_site_label_3
_geom_angle
_geom_angle_site_symmetry_1
_geom_angle_site_symmetry_3
O1 C1 C2 114.08(17) . .
O2 C1 C2 123.10(18) . .
O2 C1 O1 122.81(17) . .
C1 C2 H2 108.1 . .
C1 C2 C3 108.94(15) . .
C1 C2 C7 112.48(16) . .
C3 C2 H2 108.1 . .
C7 C2 H2 108.1 . .
C7 C2 C3 110.88(16) . .
C2 C3 H3A 109.4 . .
C2 C3 H3B 109.4 . .
H3A C3 H3B 108.0 . .
C4 C3 C2 111.07(16) . .
C4 C3 H3A 109.4 . .
C4 C3 H3B 109.4 . .
C3 C4 H4A 109.3 . .
C3 C4 H4B 109.3 . .
C3 C4 C5 111.62(17) . .
H4A C4 H4B 108.0 . .
C5 C4 H4A 109.3 . .
C5 C4 H4B 109.3 . .
C4 C5 H5 107.3 . .
C6 C5 C4 109.51(16) . .
C6 C5 H5 107.3 . .
C8 C5 C4 111.46(15) . .
C8 C5 H5 107.3 . .
C8 C5 C6 113.63(15) . .
C5 C6 H6A 109.4 . .
C5 C6 H6B 109.4 . .
C5 C6 C7 111.35(15) . .
H6A C6 H6B 108.0 . .
C7 C6 H6A 109.4 . .
C7 C6 H6B 109.4 . .
C2 C7 C6 110.84(16) . .
C2 C7 H7A 109.5 . .
C2 C7 H7B 109.5 . .
C6 C7 H7A 109.5 . .
C6 C7 H7B 109.5 . .
H7A C7 H7B 108.1 . .
C9 C8 C5 120.23(17) . .
C9 C8 C13 117.47(17) . .
C13 C8 C5 122.29(17) . .
C8 C9 H9 119.1 . .
C10 C9 C8 121.85(18) . .
C10 C9 H9 119.1 . .
C9 C10 H10 120.5 . .
C11 C10 C9 119.00(18) . .
C11 C10 H10 120.5 . .
C10 C11 C12 121.21(17) . .
C10 C11 Cl1 119.13(15) . .
C12 C11 Cl1 119.66(15) . .
C11 C12 H12 120.6 . .
C11 C12 C13 118.80(18) . .
C13 C12 H12 120.6 . .
C8 C13 C12 121.62(17) . .
C8 C13 H13 119.2 . .
C12 C13 H13 119.2 . .
O3 C14 C15 115.33(17) . .
O4 C14 C15 121.69(18) . .
O4 C14 O3 122.98(17) . .
C14 C15 H15 108.4 . .
C14 C15 C16 111.20(16) . .
C14 C15 C20 110.60(16) . .
C16 C15 H15 108.4 . .
C16 C15 C20 109.64(17) . .
C20 C15 H15 108.4 . .
C15 C16 H16A 109.5 . .
C15 C16 H16B 109.5 . .
C15 C16 C17 110.89(16) . .
H16A C16 H16B 108.0 . .
C17 C16 H16A 109.5 . .
C17 C16 H16B 109.5 . .
C16 C17 H17A 109.1 . .
C16 C17 H17B 109.1 . .
H17A C17 H17B 107.8 . .
C18 C17 C16 112.66(17) . .
C18 C17 H17A 109.1 . .
C18 C17 H17B 109.1 . .
C17 C18 H18 107.6 . .
C17 C18 C19 111.00(17) . .
C17 C18 C21 111.90(16) . .
C19 C18 H18 107.6 . .
C19 C18 C21 111.01(16) . .
C21 C18 H18 107.6 . .
C18 C19 H19A 109.1 . .
C18 C19 H19B 109.1 . .
C18 C19 C20 112.56(17) . .
H19A C19 H19B 107.8 . .
C20 C19 H19A 109.1 . .
C20 C19 H19B 109.1 . .
C15 C20 C19 110.48(17) . .
C15 C20 H20A 109.6 . .
C15 C20 H20B 109.6 . .
C19 C20 H20A 109.6 . .
C19 C20 H20B 109.6 . .
H20A C20 H20B 108.1 . .
C22 C21 C18 121.00(18) . .
C22 C21 C26 117.49(17) . .
C26 C21 C18 121.51(18) . .
C21 C22 H22 119.3 . .
C21 C22 C23 121.4(2) . .
C23 C22 H22 119.3 . .
C22 C23 H23 120.3 . .
C24 C23 C22 119.42(19) . .
C24 C23 H23 120.3 . .
C23 C24 C25 120.88(18) . .
C23 C24 Cl2 120.00(16) . .
C25 C24 Cl2 119.11(16) . .
C24 C25 H25 120.4 . .
C24 C25 C26 119.15(19) . .
C26 C25 H25 120.4 . .
C21 C26 H26 119.2 . .
C25 C26 C21 121.61(19) . .
C25 C26 H26 119.2 . .
C1 O1 H1 109.7(19) . .
C14 O3 H3 111(2) . .

loop_
_geom_bond_atom_site_label_1
_geom_bond_atom_site_label_2
_geom_bond_distance
_geom_bond_site_symmetry_2
C1 C2 1.507(2) .
C1 O1 1.306(2) .
C1 O2 1.233(2) .
C2 H2 1.0000 .
C2 C3 1.535(3) .
C2 C7 1.519(3) .
C3 H3A 0.9900 .
C3 H3B 0.9900 .
C3 C4 1.530(2) .
C4 H4A 0.9900 .
C4 H4B 0.9900 .
C4 C5 1.532(3) .
C5 H5 1.0000 .
C5 C6 1.527(3) .
C5 C8 1.511(2) .
C6 H6A 0.9900 .
C6 H6B 0.9900 .
C6 C7 1.531(2) .
C7 H7A 0.9900 .
C7 H7B 0.9900 .
C8 C9 1.390(3) .
C8 C13 1.393(3) .
C9 H9 0.9500 .
C9 C10 1.389(3) .
C10 H10 0.9500 .
C10 C11 1.376(3) .
C11 C12 1.380(3) .
C11 Cl1 1.7470(18) .
C12 H12 0.9500 .
C12 C13 1.395(3) .
C13 H13 0.9500 .
C14 C15 1.504(2) .
C14 O3 1.302(2) .
C14 O4 1.231(2) .
C15 H15 1.0000 .
C15 C16 1.514(3) .
C15 C20 1.526(3) .
C16 H16A 0.9900 .
C16 H16B 0.9900 .
C16 C17 1.537(3) .
C17 H17A 0.9900 .
C17 H17B 0.9900 .
C17 C18 1.519(3) .
C18 H18 1.0000 .
C18 C19 1.521(3) .
C18 C21 1.523(2) .
C19 H19A 0.9900 .
C19 H19B 0.9900 .
C19 C20 1.530(3) .
C20 H20A 0.9900 .
C20 H20B 0.9900 .
C21 C22 1.388(3) .
C21 C26 1.396(3) .
C22 H22 0.9500 .
C22 C23 1.389(3) .
C23 H23 0.9500 .
C23 C24 1.373(3) .
C24 C25 1.378(3) .
C24 Cl2 1.7479(19) .
C25 H25 0.9500 .
C25 C26 1.385(3) .
C26 H26 0.9500 .
O1 H1 0.93(3) .
O3 H3 0.89(3) .

loop_
_geom_torsion_atom_site_label_1
_geom_torsion_atom_site_label_2
_geom_torsion_atom_site_label_3
_geom_torsion_atom_site_label_4
_geom_torsion
_geom_torsion_site_symmetry_1
_geom_torsion_site_symmetry_2
_geom_torsion_site_symmetry_3
_geom_torsion_site_symmetry_4
C1 C2 C3 C4 -179.41(18) . . . .
C1 C2 C7 C6 178.19(16) . . . .
C2 C3 C4 C5 55.8(2) . . . .
C3 C2 C7 C6 55.9(2) . . . .
C3 C4 C5 C6 -56.4(2) . . . .
C3 C4 C5 C8 176.98(16) . . . .
C4 C5 C6 C7 57.2(2) . . . .
C4 C5 C8 C9 -103.5(2) . . . .
C4 C5 C8 C13 75.3(2) . . . .
C5 C6 C7 C2 -57.7(2) . . . .
C5 C8 C9 C10 -179.73(19) . . . .
C5 C8 C13 C12 179.24(18) . . . .
C6 C5 C8 C9 132.17(19) . . . .
C6 C5 C8 C13 -49.1(2) . . . .
C7 C2 C3 C4 -55.1(2) . . . .
C8 C5 C6 C7 -177.41(16) . . . .
C8 C9 C10 C11 0.7(3) . . . .
C9 C8 C13 C12 -2.0(3) . . . .
C9 C10 C11 C12 -2.5(3) . . . .
C9 C10 C11 Cl1 176.82(16) . . . .
C10 C11 C12 C13 2.0(3) . . . .
C11 C12 C13 C8 0.3(3) . . . .
C13 C8 C9 C10 1.4(3) . . . .
C14 C15 C16 C17 -179.18(18) . . . .
C14 C15 C20 C19 178.26(18) . . . .
C15 C16 C17 C18 -55.3(3) . . . .
C16 C15 C20 C19 -58.7(2) . . . .
C16 C17 C18 C19 51.4(3) . . . .
C16 C17 C18 C21 176.01(18) . . . .
C17 C18 C19 C20 -52.1(3) . . . .
C17 C18 C21 C22 117.3(2) . . . .
C17 C18 C21 C26 -63.3(3) . . . .
C18 C19 C20 C15 56.3(3) . . . .
C18 C21 C22 C23 178.74(19) . . . .
C18 C21 C26 C25 -179.16(19) . . . .
C19 C18 C21 C22 -118.1(2) . . . .
C19 C18 C21 C26 61.3(3) . . . .
C20 C15 C16 C17 58.2(2) . . . .
C21 C18 C19 C20 -177.25(18) . . . .
C21 C22 C23 C24 0.3(3) . . . .
C22 C21 C26 C25 0.3(3) . . . .
C22 C23 C24 C25 0.5(3) . . . .
C22 C23 C24 Cl2 -178.77(17) . . . .
C23 C24 C25 C26 -0.9(3) . . . .
C24 C25 C26 C21 0.5(3) . . . .
C26 C21 C22 C23 -0.7(3) . . . .
Cl1 C11 C12 C13 -177.32(15) . . . .
Cl2 C24 C25 C26 178.37(16) . . . .
O1 C1 C2 C3 -78.5(2) . . . .
O1 C1 C2 C7 158.13(17) . . . .
O2 C1 C2 C3 100.5(2) . . . .
O2 C1 C2 C7 -22.9(3) . . . .
O3 C14 C15 C16 125.6(2) . . . .
O3 C14 C15 C20 -112.3(2) . . . .
O4 C14 C15 C16 -54.6(3) . . . .
O4 C14 C15 C20 67.5(3) . . . .
